data_1533936
loop_
_publ_author_name
'Paglia, G.'
'Buckley, C.E.'
'Rohl, A.L.'
'Hart, R.D.'
'Hunter, B.A.'
'Hanna, J.V.'
'Byrne, L.T.'

_publ_section_title
;
 Tetragonal structure model for boehmite-derived gamma-alumina
;
_journal_name_full 'Physical Review, Serie 3. B - Condensed Matter (18,1978-)'
_journal_page_first 144110-1
_journal_page_last 144110-11
_journal_volume 68
_journal_year 2003
_chemical_formula_sum 'Al2.666 O3.999'
_chemical_name_systematic '(Al2 O3)1.333'
_space_group_IT_number 141
_symmetry_space_group_name_Hall '-I 4bd 2'
_symmetry_space_group_name_H-M 'I 41/a m d :2'
_cell_angle_alpha 90
_cell_angle_beta 90
_cell_angle_gamma 90
_cell_formula_units_Z 4
_cell_length_a 5.652
_cell_length_b 5.652
_cell_length_c 7.871
_cell_volume 251.440
_citation_journal_id_ASTM PRBMDO
_cod_data_source_file Paglia_PRBMDO_2003_1984.cif
_cod_data_source_block Al2.666O3.999
_cod_original_cell_volume 251.4399
_cod_database_code 1533936

loop_
_symmetry_equiv_pos_as_xyz
x,y,z
-y+1/4,x+3/4,z+1/4
-x+1/2,-y,z+1/2
y+1/4,-x+1/4,z+3/4
x,-y,-z
y+1/4,x+3/4,-z+1/4
-x+1/2,y,-z+1/2
-y+1/4,-x+1/4,-z+3/4
-x,-y,-z
y-1/4,-x-3/4,-z-1/4
x-1/2,y,-z-1/2
-y-1/4,x-1/4,-z-3/4
-x,y,z
-y-1/4,-x-3/4,z-1/4
x-1/2,-y,z-1/2
y-1/4,x-1/4,z-3/4
x+1/2,y+1/2,z+1/2
-y+3/4,x+5/4,z+3/4
-x+1,-y+1/2,z+1
y+3/4,-x+3/4,z+5/4
x+1/2,-y+1/2,-z+1/2
y+3/4,x+5/4,-z+3/4
-x+1,y+1/2,-z+1
-y+3/4,-x+3/4,-z+5/4
-x+1/2,-y+1/2,-z+1/2
y+1/4,-x-1/4,-z+1/4
x,y+1/2,-z
-y+1/4,x+1/4,-z-1/4
-x+1/2,y+1/2,z+1/2
-y+1/4,-x-1/4,z+1/4
x,-y+1/2,z
y+1/4,x+1/4,z-1/4

loop_
_atom_site_label
_atom_site_type_symbol
_atom_site_fract_x
_atom_site_fract_y
_atom_site_fract_z
_atom_site_occupancy
_atom_site_U_iso_or_equiv
Al2 Al+3 0 0 0 0.36 0.0
Al3 Al+3 0 0 0.5 0.58 0.0
Al1 Al+3 0 0.75 0.125 0.78 0.0
O1 O-2 0 0.0076 0.2516 1 0.0
